data_7242775
loop_
_publ_author_name
'Karnoukhova, Valentina A.'
'Baranov, Vladimir V.'
'Vologzhanina, Anna V.'
'Kravchenko, Angelina N.'
'Fedyanin, Ivan V.'

_publ_section_title
;
 Self-organization of 1,6-dialkyl-3a,6a-diphenylglycolurils in the
 crystalline state
;
_journal_issue 24
_journal_name_full CrystEngComm
_journal_page_first 4312
_journal_page_last 4319
_journal_paper_doi 10.1039/D1CE00434D
_journal_volume 23
_journal_year 2021
_chemical_formula_moiety 'C18 H18 N4 O2, 1.5(C4 H8 O2)'
_chemical_formula_sum 'C24 H30 N4 O5'
_chemical_formula_weight 454.52
_space_group_crystal_system triclinic
_space_group_IT_number 2
_space_group_name_Hall '-P 1'
_space_group_name_H-M_alt 'P -1'
_atom_sites_solution_hydrogens mixed
_atom_sites_solution_primary dual
_audit_creation_method SHELXL-2016/6
_audit_update_record
;
2021-03-24 deposited with the CCDC.	2021-05-07 downloaded from the CCDC.
;
_cell_angle_alpha 100.2147(16)
_cell_angle_beta 108.5370(16)
_cell_angle_gamma 109.0343(17)
_cell_formula_units_Z 4
_cell_length_a 10.8013(8)
_cell_length_b 14.8820(11)
_cell_length_c 16.5499(12)
_cell_measurement_reflns_used 999
_cell_measurement_temperature 120(2)
_cell_measurement_theta_max 25
_cell_measurement_theta_min 3
_cell_volume 2264.1(3)
_computing_cell_refinement 'Bruker SAINT'
_computing_data_collection 'Bruker APEX2'
_computing_data_reduction 'Bruker SAINT'
_computing_molecular_graphics 'SHELXTL (Sheldrick, 2008)'
_computing_publication_material 'SHELXTL (Sheldrick, 2008)'
_computing_structure_refinement 'SHELXL (Sheldrick, 2015b)'
_computing_structure_solution 'SHELXT (Sheldrick, 2015a)'
_diffrn_ambient_temperature 120(2)
_diffrn_detector_type 'Bruker APEX II CCD area detector'
_diffrn_measured_fraction_theta_full 1.000
_diffrn_measured_fraction_theta_max 1.000
_diffrn_measurement_device_type 'Bruker APEX DUO diffractometer'
_diffrn_measurement_method 'omega scans'
_diffrn_radiation_type MoK\a
_diffrn_radiation_wavelength 0.71073
_diffrn_reflns_av_R_equivalents 0.0663
_diffrn_reflns_av_unetI/netI 0.0634
_diffrn_reflns_Laue_measured_fraction_full 1.000
_diffrn_reflns_Laue_measured_fraction_max 1.000
_diffrn_reflns_limit_h_max 15
_diffrn_reflns_limit_h_min -15
_diffrn_reflns_limit_k_max 20
_diffrn_reflns_limit_k_min -20
_diffrn_reflns_limit_l_max 23
_diffrn_reflns_limit_l_min -23
_diffrn_reflns_number 50823
_diffrn_reflns_point_group_measured_fraction_full 1.000
_diffrn_reflns_point_group_measured_fraction_max 1.000
_diffrn_reflns_theta_full 25.242
_diffrn_reflns_theta_max 30.000
_diffrn_reflns_theta_min 2.053
_exptl_absorpt_coefficient_mu 0.095
_exptl_absorpt_correction_T_max 0.7461
_exptl_absorpt_correction_T_min 0.6805
_exptl_absorpt_correction_type multi-scan
_exptl_absorpt_process_details SADABS
_exptl_crystal_colour colorless
_exptl_crystal_density_diffrn 1.333
_exptl_crystal_description prism
_exptl_crystal_F_000 968
_exptl_crystal_size_max 0.250
_exptl_crystal_size_mid 0.210
_exptl_crystal_size_min 0.170
_refine_diff_density_max 0.381
_refine_diff_density_min -0.243
_refine_diff_density_rms 0.050
_refine_ls_extinction_method none
_refine_ls_goodness_of_fit_ref 1.020
_refine_ls_hydrogen_treatment mixed
_refine_ls_matrix_type full
_refine_ls_number_parameters 652
_refine_ls_number_reflns 13207
_refine_ls_number_restraints 0
_refine_ls_restrained_S_all 1.020
_refine_ls_R_factor_all 0.0900
_refine_ls_R_factor_gt 0.0500
_refine_ls_shift/su_max 0.001
_refine_ls_shift/su_mean 0.000
_refine_ls_structure_factor_coef Fsqd
_refine_ls_weighting_details 'w=1/[\s^2^(Fo^2^)+(0.0490P)^2^+0.2318P] where P=(Fo^2^+2Fc^2^)/3'
_refine_ls_weighting_scheme calc
_refine_ls_wR_factor_gt 0.1057
_refine_ls_wR_factor_ref 0.1257
_reflns_Friedel_coverage 0.000
_reflns_number_gt 8478
_reflns_number_total 13207
_reflns_threshold_expression I>2\s(I)
_cod_data_source_file d1ce00434d4.cif
_cod_data_source_block 1a-dioxane
_cod_depositor_comments 'Adding full bibliography for 7242772--7242787.cif.'
_cod_database_code 7242775
_shelx_shelxl_version_number 2016/6
_shelx_space_group_comment
;
The symmetry employed for this shelxl refinement is uniquely defined
by the following loop, which should always be used as a source of
symmetry information in preference to the above space-group names.
They are only intended as comments.
;
_shelx_estimated_absorpt_t_min 0.977
_shelx_estimated_absorpt_t_max 0.984

loop_
_space_group_symop_operation_xyz
'x, y, z'
'-x, -y, -z'

loop_
_atom_site_label
_atom_site_type_symbol
_atom_site_fract_x
_atom_site_fract_y
_atom_site_fract_z
_atom_site_U_iso_or_equiv
_atom_site_adp_type
_atom_site_occupancy
_atom_site_site_symmetry_order
_atom_site_calc_flag
_atom_site_refinement_flags_posn
_atom_site_refinement_flags_adp
_atom_site_refinement_flags_occupancy
_atom_site_disorder_assembly
_atom_site_disorder_group
O1 O 0.50603(11) 0.23596(8) 0.36646(7) 0.0221(2) Uani 1 1 d . . . . .
O2 O 1.05857(11) 0.26106(8) 0.37238(7) 0.0229(2) Uani 1 1 d . . . . .
N1 N 0.61677(14) 0.19302(9) 0.27656(8) 0.0184(3) Uani 1 1 d . . . . .
H1N H 0.5658(19) 0.2051(13) 0.2306(12) 0.030(5) Uiso 1 1 d . . . . .
N2 N 0.63233(13) 0.13880(9) 0.39450(8) 0.0177(2) Uani 1 1 d . . . . .
N3 N 0.87475(13) 0.17341(9) 0.40701(8) 0.0192(3) Uani 1 1 d . . . . .
N4 N 0.82588(13) 0.17346(9) 0.26680(8) 0.0185(3) Uani 1 1 d . . . . .
H4N H 0.8392(19) 0.1990(13) 0.2251(12) 0.031(5) Uiso 1 1 d . . . . .
C1 C 0.68525(15) 0.12456(10) 0.26546(9) 0.0159(3) Uani 1 1 d . . . . .
C2 C 0.57770(15) 0.19327(10) 0.34688(9) 0.0175(3) Uani 1 1 d . . . . .
C3 C 0.72313(15) 0.10506(10) 0.36050(9) 0.0164(3) Uani 1 1 d . . . . .
C4 C 0.93128(15) 0.20850(10) 0.35030(10) 0.0181(3) Uani 1 1 d . . . . .
C5 C 0.58821(15) 0.03376(10) 0.18276(9) 0.0165(3) Uani 1 1 d . . . . .
C6 C 0.44030(16) -0.00148(11) 0.15377(10) 0.0219(3) Uani 1 1 d . . . . .
H6A H 0.400562 0.029948 0.187364 0.026 Uiso 1 1 calc R U . . .
C7 C 0.35038(17) -0.08166(11) 0.07668(11) 0.0253(3) Uani 1 1 d . . . . .
H7A H 0.249575 -0.105349 0.058041 0.030 Uiso 1 1 calc R U . . .
C8 C 0.40664(17) -0.12749(11) 0.02663(10) 0.0244(3) Uani 1 1 d . . . . .
H8A H 0.344854 -0.181464 -0.027192 0.029 Uiso 1 1 calc R U . . .
C9 C 0.55348(18) -0.09421(12) 0.05546(11) 0.0255(3) Uani 1 1 d . . . . .
H9A H 0.592686 -0.126141 0.021824 0.031 Uiso 1 1 calc R U . . .
C10 C 0.64383(17) -0.01439(11) 0.13328(10) 0.0220(3) Uani 1 1 d . . . . .
H10A H 0.744595 0.007539 0.152913 0.026 Uiso 1 1 calc R U . . .
C11 C 0.70076(15) -0.00152(11) 0.35757(9) 0.0178(3) Uani 1 1 d . . . . .
C12 C 0.58208(16) -0.06582(11) 0.36552(10) 0.0211(3) Uani 1 1 d . . . . .
H12A H 0.512066 -0.043422 0.372470 0.025 Uiso 1 1 calc R U . . .
C13 C 0.56567(18) -0.16290(12) 0.36330(10) 0.0263(3) Uani 1 1 d . . . . .
H13A H 0.485385 -0.206070 0.370152 0.032 Uiso 1 1 calc R U . . .
C14 C 0.66454(19) -0.19719(12) 0.35128(11) 0.0288(4) Uani 1 1 d . . . . .
H14A H 0.653049 -0.263496 0.350294 0.035 Uiso 1 1 calc R U . . .
C15 C 0.78095(18) -0.13429(12) 0.34064(11) 0.0286(4) Uani 1 1 d . . . . .
H15A H 0.848407 -0.157945 0.330922 0.034 Uiso 1 1 calc R U . . .
C16 C 0.79899(17) -0.03724(12) 0.34414(10) 0.0236(3) Uani 1 1 d . . . . .
H16A H 0.879490 0.005638 0.337290 0.028 Uiso 1 1 calc R U . . .
C17 C 0.64143(17) 0.14934(12) 0.48529(10) 0.0237(3) Uani 1 1 d . . . . .
H17A H 0.663830 0.095956 0.504772 0.036 Uiso 1 1 calc R U . . .
H17B H 0.549627 0.144640 0.486840 0.036 Uiso 1 1 calc R U . . .
H17C H 0.716988 0.214554 0.525586 0.036 Uiso 1 1 calc R U . . .
C18 C 0.96658(17) 0.18357(13) 0.49691(10) 0.0269(4) Uani 1 1 d . . . . .
H18A H 0.931419 0.120450 0.509703 0.040 Uiso 1 1 calc R U . . .
H18B H 0.965848 0.237208 0.540464 0.040 Uiso 1 1 calc R U . . .
H18C H 1.064514 0.199920 0.501305 0.040 Uiso 1 1 calc R U . . .
O1A O -0.08871(11) 0.26497(8) 0.14739(7) 0.0216(2) Uani 1 1 d . . . . .
O2A O 0.42686(11) 0.23096(8) 0.13452(7) 0.0233(2) Uani 1 1 d . . . . .
N1A N 0.14927(13) 0.33835(9) 0.24628(8) 0.0188(3) Uani 1 1 d . . . . .
H1NA H 0.1317(18) 0.3162(12) 0.2910(12) 0.027(5) Uiso 1 1 d . . . . .
N2A N 0.09425(13) 0.33493(9) 0.10511(8) 0.0184(3) Uani 1 1 d . . . . .
N3A N 0.32369(13) 0.34158(9) 0.10783(8) 0.0184(3) Uani 1 1 d . . . . .
N4A N 0.34207(14) 0.29758(9) 0.23100(8) 0.0182(3) Uani 1 1 d . . . . .
H4NA H 0.395(2) 0.2842(14) 0.2791(13) 0.042(6) Uiso 1 1 d . . . . .
C1A C 0.28835(15) 0.37506(10) 0.24273(9) 0.0162(3) Uani 1 1 d . . . . .
C2A C 0.04024(16) 0.30786(10) 0.16491(10) 0.0176(3) Uani 1 1 d . . . . .
C3A C 0.24964(15) 0.39035(10) 0.14594(9) 0.0166(3) Uani 1 1 d . . . . .
C4A C 0.36949(15) 0.28476(10) 0.15618(10) 0.0182(3) Uani 1 1 d . . . . .
C5A C 0.39625(15) 0.46622(10) 0.32318(9) 0.0171(3) Uani 1 1 d . . . . .
C6A C 0.35144(17) 0.52455(11) 0.37226(10) 0.0225(3) Uani 1 1 d . . . . .
H6AA H 0.252239 0.509475 0.353821 0.027 Uiso 1 1 calc R U . . .
C7A C 0.45034(18) 0.60486(12) 0.44818(11) 0.0267(3) Uani 1 1 d . . . . .
H7AA H 0.418515 0.644188 0.481516 0.032 Uiso 1 1 calc R U . . .
C8A C 0.59480(18) 0.62767(11) 0.47531(10) 0.0263(3) Uani 1 1 d . . . . .
H8AA H 0.662213 0.681887 0.527840 0.032 Uiso 1 1 calc R U . . .
C9A C 0.64110(17) 0.57138(11) 0.42581(11) 0.0259(3) Uani 1 1 d . . . . .
H9AA H 0.740579 0.587843 0.443683 0.031 Uiso 1 1 calc R U . . .
C10A C 0.54255(16) 0.49093(11) 0.35009(10) 0.0220(3) Uani 1 1 d . . . . .
H10B H 0.574898 0.452441 0.316387 0.026 Uiso 1 1 calc R U . . .
C11A C 0.29292(16) 0.49853(11) 0.14645(9) 0.0193(3) Uani 1 1 d . . . . .
C12A C 0.20491(18) 0.54696(11) 0.15403(10) 0.0244(3) Uani 1 1 d . . . . .
H12B H 0.116909 0.511842 0.157589 0.029 Uiso 1 1 calc R U . . .
C13A C 0.2446(2) 0.64617(12) 0.15645(11) 0.0308(4) Uani 1 1 d . . . . .
H13B H 0.183946 0.678770 0.161851 0.037 Uiso 1 1 calc R U . . .
C14A C 0.3721(2) 0.69784(12) 0.15105(11) 0.0346(4) Uani 1 1 d . . . . .
H14B H 0.399009 0.765707 0.152280 0.041 Uiso 1 1 calc R U . . .
C15A C 0.4599(2) 0.65021(12) 0.14386(11) 0.0339(4) Uani 1 1 d . . . . .
H15B H 0.547411 0.685471 0.139761 0.041 Uiso 1 1 calc R U . . .
C16A C 0.42209(18) 0.55137(11) 0.14254(11) 0.0263(3) Uani 1 1 d . . . . .
H16B H 0.484543 0.519754 0.138958 0.032 Uiso 1 1 calc R U . . .
C17A C 0.00318(17) 0.32054(11) 0.01366(10) 0.0229(3) Uani 1 1 d . . . . .
H17D H 0.045979 0.377982 -0.004698 0.034 Uiso 1 1 calc R U . . .
H17E H -0.091522 0.314595 0.010307 0.034 Uiso 1 1 calc R U . . .
H17F H -0.006420 0.259334 -0.026391 0.034 Uiso 1 1 calc R U . . .
C18A C 0.3049(2) 0.32247(12) 0.01464(10) 0.0287(4) Uani 1 1 d . . . . .
H18D H 0.290945 0.377650 -0.005941 0.043 Uiso 1 1 calc R U . . .
H18E H 0.220944 0.259733 -0.022222 0.043 Uiso 1 1 calc R U . . .
H18F H 0.390176 0.317147 0.009198 0.043 Uiso 1 1 calc R U . . .
O1S O 0.70900(14) 0.47772(9) 0.21095(9) 0.0401(3) Uani 1 1 d . . . . .
O2S O 0.89860(15) 0.57137(10) 0.13775(9) 0.0445(3) Uani 1 1 d . . . . .
C1S C 0.6843(3) 0.4437(2) 0.1130(2) 0.0298(8) Uani 0.560(3) 1 d . . P A 1
H1SA H 0.629754 0.476782 0.079155 0.036 Uiso 0.560(3) 1 calc R U P A 1
H1SB H 0.626855 0.370477 0.087319 0.036 Uiso 0.560(3) 1 calc R U P A 1
C2S C 0.8259(5) 0.4693(6) 0.1032(5) 0.0296(11) Uani 0.560(3) 1 d . . P A 1
H2SA H 0.881539 0.436498 0.136654 0.036 Uiso 0.560(3) 1 calc R U P A 1
H2SB H 0.809134 0.446233 0.039269 0.036 Uiso 0.560(3) 1 calc R U P A 1
C3S C 0.9349(4) 0.6056(2) 0.2317(2) 0.0357(9) Uani 0.560(3) 1 d . . P A 1
H3SA H 0.993260 0.678764 0.256258 0.043 Uiso 0.560(3) 1 calc R U P A 1
H3SB H 0.990462 0.571855 0.263514 0.043 Uiso 0.560(3) 1 calc R U P A 1
C4S C 0.7943(12) 0.5803(9) 0.2433(8) 0.0384(19) Uani 0.560(3) 1 d . . P A 1
H4SA H 0.815310 0.605439 0.307795 0.046 Uiso 0.560(3) 1 calc R U P A 1
H4SB H 0.740656 0.614901 0.211194 0.046 Uiso 0.560(3) 1 calc R U P A 1
C1S' C 0.7581(5) 0.4210(3) 0.1646(3) 0.0380(12) Uani 0.440(3) 1 d . . P A 2
H1SC H 0.687952 0.350243 0.137469 0.046 Uiso 0.440(3) 1 calc R U P A 2
H1SD H 0.850556 0.424020 0.204768 0.046 Uiso 0.440(3) 1 calc R U P A 2
C2S' C 0.7753(8) 0.4667(8) 0.0947(7) 0.0394(18) Uani 0.440(3) 1 d . . P A 2
H2SC H 0.685437 0.471750 0.060727 0.047 Uiso 0.440(3) 1 calc R U P A 2
H2SD H 0.795789 0.423956 0.052167 0.047 Uiso 0.440(3) 1 calc R U P A 2
C3S' C 0.8372(5) 0.6243(3) 0.1912(3) 0.0396(12) Uani 0.440(3) 1 d . . P A 2
H3SC H 0.902636 0.696120 0.219377 0.048 Uiso 0.440(3) 1 calc R U P A 2
H3SD H 0.743770 0.619229 0.150358 0.048 Uiso 0.440(3) 1 calc R U P A 2
C4S' C 0.8186(18) 0.5809(12) 0.2592(11) 0.057(4) Uani 0.440(3) 1 d . . P A 2
H4SC H 0.786173 0.618967 0.297112 0.068 Uiso 0.440(3) 1 calc R U P A 2
H4SD H 0.909628 0.580645 0.298001 0.068 Uiso 0.440(3) 1 calc R U P A 2
O3S O -0.00114(14) 0.55554(9) 0.43883(10) 0.0452(4) Uani 1 1 d . . . . .
O4S O 0.97229(12) 0.90112(8) 1.00389(8) 0.0281(3) Uani 1 1 d . . . . .
C5S C -0.0805(2) 0.44921(14) 0.40980(15) 0.0494(6) Uani 1 1 d . . . . .
H5SA H -0.021662 0.415501 0.394834 0.059 Uiso 1 1 calc R U . . .
H5SB H -0.167900 0.429248 0.354965 0.059 Uiso 1 1 calc R U . . .
C6S C 0.1212(2) 0.58316(14) 0.51888(15) 0.0478(5) Uani 1 1 d . . . . .
H6SA H 0.175537 0.656743 0.540276 0.057 Uiso 1 1 calc R U . . .
H6SB H 0.184177 0.552151 0.506279 0.057 Uiso 1 1 calc R U . . .
C7S C 1.01103(19) 0.93340(12) 0.93581(11) 0.0277(4) Uani 1 1 d . . . . .
H7SA H 0.923290 0.917495 0.882531 0.033 Uiso 1 1 calc R U . . .
H7SB H 1.064626 0.896873 0.917557 0.033 Uiso 1 1 calc R U . . .
C8S C 0.89848(17) 0.95624(12) 1.03140(11) 0.0259(3) Uani 1 1 d . . . . .
H8SA H 0.873708 0.935737 1.079927 0.031 Uiso 1 1 calc R U . . .
H8SB H 0.808293 0.940794 0.980176 0.031 Uiso 1 1 calc R U . . .
O5S O 0.29289(13) 0.98571(9) 0.37116(8) 0.0350(3) Uani 1 1 d . . . . .
O6S O 0.03825(13) 0.97561(10) 0.24413(8) 0.0359(3) Uani 1 1 d . . . . .
C9S C 0.23294(19) 1.05564(13) 0.38883(12) 0.0331(4) Uani 1 1 d . . . . .
H9SA H 0.310558 1.120964 0.429709 0.040 Uiso 1 1 calc R U . . .
H9SB H 0.168481 1.031347 0.418786 0.040 Uiso 1 1 calc R U . . .
C10S C 0.15119(19) 1.06857(13) 0.30367(12) 0.0338(4) Uani 1 1 d . . . . .
H10C H 0.110974 1.117603 0.316958 0.041 Uiso 1 1 calc R U . . .
H10D H 0.216380 1.095013 0.274753 0.041 Uiso 1 1 calc R U . . .
C11S C 0.0980(2) 0.90664(14) 0.22509(12) 0.0347(4) Uani 1 1 d . . . . .
H11A H 0.161294 0.931696 0.194636 0.042 Uiso 1 1 calc R U . . .
H11B H 0.020260 0.841431 0.184061 0.042 Uiso 1 1 calc R U . . .
C12S C 0.18215(19) 0.89264(13) 0.30964(12) 0.0339(4) Uani 1 1 d . . . . .
H12C H 0.117387 0.863047 0.337815 0.041 Uiso 1 1 calc R U . . .
H12D H 0.224820 0.845686 0.295040 0.041 Uiso 1 1 calc R U . . .

loop_
_atom_site_aniso_label
_atom_site_aniso_U_11
_atom_site_aniso_U_22
_atom_site_aniso_U_33
_atom_site_aniso_U_23
_atom_site_aniso_U_13
_atom_site_aniso_U_12
O1 0.0257(6) 0.0233(5) 0.0210(5) 0.0055(4) 0.0100(5) 0.0147(5)
O2 0.0159(5) 0.0250(6) 0.0221(5) 0.0069(4) 0.0061(4) 0.0035(4)
N1 0.0220(7) 0.0187(6) 0.0174(6) 0.0066(5) 0.0077(5) 0.0117(5)
N2 0.0192(6) 0.0201(6) 0.0166(6) 0.0060(5) 0.0087(5) 0.0101(5)
N3 0.0152(6) 0.0219(6) 0.0169(6) 0.0067(5) 0.0045(5) 0.0050(5)
N4 0.0150(6) 0.0213(6) 0.0168(6) 0.0068(5) 0.0063(5) 0.0041(5)
C1 0.0152(7) 0.0172(7) 0.0159(7) 0.0060(5) 0.0063(6) 0.0069(6)
C2 0.0190(7) 0.0144(7) 0.0162(7) 0.0026(5) 0.0054(6) 0.0060(6)
C3 0.0137(7) 0.0190(7) 0.0158(7) 0.0048(6) 0.0061(6) 0.0061(6)
C4 0.0178(7) 0.0175(7) 0.0189(7) 0.0051(6) 0.0075(6) 0.0075(6)
C5 0.0184(7) 0.0152(7) 0.0147(7) 0.0058(5) 0.0052(6) 0.0065(6)
C6 0.0185(7) 0.0203(7) 0.0249(8) 0.0055(6) 0.0072(6) 0.0079(6)
C7 0.0185(8) 0.0213(8) 0.0288(8) 0.0079(7) 0.0028(7) 0.0057(6)
C8 0.0278(8) 0.0162(7) 0.0196(7) 0.0040(6) 0.0039(7) 0.0039(6)
C9 0.0304(9) 0.0228(8) 0.0224(8) 0.0031(6) 0.0133(7) 0.0094(7)
C10 0.0200(8) 0.0225(8) 0.0221(8) 0.0045(6) 0.0086(6) 0.0080(6)
C11 0.0183(7) 0.0188(7) 0.0157(7) 0.0063(6) 0.0054(6) 0.0077(6)
C12 0.0224(8) 0.0211(7) 0.0186(7) 0.0055(6) 0.0088(6) 0.0075(6)
C13 0.0313(9) 0.0211(8) 0.0223(8) 0.0071(6) 0.0116(7) 0.0048(7)
C14 0.0407(10) 0.0207(8) 0.0230(8) 0.0077(6) 0.0088(7) 0.0138(7)
C15 0.0302(9) 0.0289(9) 0.0313(9) 0.0101(7) 0.0107(7) 0.0190(7)
C16 0.0207(8) 0.0254(8) 0.0272(8) 0.0100(7) 0.0100(7) 0.0113(6)
C17 0.0273(8) 0.0294(8) 0.0191(7) 0.0085(6) 0.0112(7) 0.0150(7)
C18 0.0200(8) 0.0344(9) 0.0203(8) 0.0106(7) 0.0038(6) 0.0071(7)
O1A 0.0174(5) 0.0229(5) 0.0219(5) 0.0075(4) 0.0064(4) 0.0064(4)
O2A 0.0265(6) 0.0220(5) 0.0229(6) 0.0039(4) 0.0093(5) 0.0139(5)
N1A 0.0161(6) 0.0225(6) 0.0164(6) 0.0073(5) 0.0065(5) 0.0057(5)
N2A 0.0176(6) 0.0202(6) 0.0162(6) 0.0071(5) 0.0052(5) 0.0071(5)
N3A 0.0235(6) 0.0188(6) 0.0177(6) 0.0067(5) 0.0111(5) 0.0114(5)
N4A 0.0224(7) 0.0167(6) 0.0165(6) 0.0050(5) 0.0066(5) 0.0104(5)
C1A 0.0183(7) 0.0159(7) 0.0152(7) 0.0055(5) 0.0069(6) 0.0075(6)
C2A 0.0196(7) 0.0161(7) 0.0174(7) 0.0051(6) 0.0069(6) 0.0083(6)
C3A 0.0184(7) 0.0165(7) 0.0152(7) 0.0051(5) 0.0068(6) 0.0075(6)
C4A 0.0167(7) 0.0160(7) 0.0178(7) 0.0035(6) 0.0054(6) 0.0044(6)
C5A 0.0202(7) 0.0157(7) 0.0153(7) 0.0061(5) 0.0072(6) 0.0066(6)
C6A 0.0239(8) 0.0232(8) 0.0203(7) 0.0053(6) 0.0086(6) 0.0105(6)
C7A 0.0351(9) 0.0219(8) 0.0213(8) 0.0024(6) 0.0115(7) 0.0116(7)
C8A 0.0315(9) 0.0173(7) 0.0190(8) 0.0034(6) 0.0037(7) 0.0043(7)
C9A 0.0209(8) 0.0215(8) 0.0282(8) 0.0080(7) 0.0058(7) 0.0043(6)
C10A 0.0217(8) 0.0213(7) 0.0231(8) 0.0065(6) 0.0097(6) 0.0084(6)
C11A 0.0253(8) 0.0168(7) 0.0152(7) 0.0066(6) 0.0064(6) 0.0086(6)
C12A 0.0280(8) 0.0206(8) 0.0204(8) 0.0052(6) 0.0039(7) 0.0114(7)
C13A 0.0429(10) 0.0223(8) 0.0215(8) 0.0053(7) 0.0017(7) 0.0185(8)
C14A 0.0550(12) 0.0153(8) 0.0225(8) 0.0067(6) 0.0060(8) 0.0103(8)
C15A 0.0426(11) 0.0206(8) 0.0283(9) 0.0078(7) 0.0141(8) 0.0010(8)
C16A 0.0318(9) 0.0204(8) 0.0250(8) 0.0071(6) 0.0125(7) 0.0076(7)
C17A 0.0251(8) 0.0217(8) 0.0166(7) 0.0062(6) 0.0044(6) 0.0074(6)
C18A 0.0454(10) 0.0300(9) 0.0226(8) 0.0123(7) 0.0199(8) 0.0213(8)
O1S 0.0372(7) 0.0336(7) 0.0510(8) 0.0077(6) 0.0266(7) 0.0106(6)
O2S 0.0570(9) 0.0427(8) 0.0418(8) 0.0206(6) 0.0291(7) 0.0170(7)
C1S 0.0258(17) 0.0275(16) 0.0300(17) 0.0035(13) 0.0087(14) 0.0090(13)
C2S 0.025(3) 0.039(2) 0.026(2) 0.0107(16) 0.013(2) 0.012(2)
C3S 0.0311(18) 0.0318(17) 0.0343(18) 0.0055(14) 0.0118(15) 0.0054(14)
C4S 0.028(3) 0.042(4) 0.036(4) -0.007(3) 0.019(3) 0.008(2)
C1S' 0.045(3) 0.039(2) 0.045(3) 0.017(2) 0.025(2) 0.026(2)
C2S' 0.044(5) 0.041(3) 0.033(4) 0.003(3) 0.021(4) 0.016(4)
C3S' 0.040(3) 0.032(2) 0.033(2) 0.0083(18) 0.011(2) 0.0029(19)
C4S' 0.063(8) 0.029(4) 0.049(7) 0.000(4) 0.014(5) -0.002(5)
O3S 0.0364(8) 0.0243(7) 0.0586(9) 0.0031(6) 0.0104(7) 0.0067(6)
O4S 0.0347(7) 0.0211(6) 0.0334(6) 0.0098(5) 0.0158(5) 0.0148(5)
C5S 0.0428(12) 0.0225(9) 0.0582(14) -0.0032(9) 0.0061(10) 0.0062(9)
C6S 0.0282(10) 0.0272(10) 0.0699(15) 0.0051(10) 0.0108(10) 0.0036(8)
C7S 0.0331(9) 0.0241(8) 0.0269(8) 0.0049(7) 0.0128(7) 0.0137(7)
C8S 0.0247(8) 0.0257(8) 0.0283(8) 0.0081(7) 0.0113(7) 0.0112(7)
O5S 0.0278(6) 0.0315(7) 0.0361(7) 0.0059(5) 0.0022(5) 0.0137(5)
O6S 0.0282(7) 0.0448(8) 0.0321(7) 0.0124(6) 0.0081(5) 0.0157(6)
C9S 0.0318(10) 0.0321(9) 0.0311(9) 0.0037(7) 0.0100(8) 0.0138(8)
C10S 0.0322(10) 0.0327(9) 0.0417(10) 0.0136(8) 0.0168(8) 0.0165(8)
C11S 0.0362(10) 0.0364(10) 0.0267(9) 0.0068(8) 0.0114(8) 0.0118(8)
C12S 0.0329(10) 0.0285(9) 0.0333(10) 0.0072(8) 0.0077(8) 0.0110(8)

loop_
_atom_type_symbol
_atom_type_description
_atom_type_scat_dispersion_real
_atom_type_scat_dispersion_imag
_atom_type_scat_source
C C 0.0033 0.0016 'International Tables Vol C Tables 4.2.6.8 and 6.1.1.4'
H H 0.0000 0.0000 'International Tables Vol C Tables 4.2.6.8 and 6.1.1.4'
N N 0.0061 0.0033 'International Tables Vol C Tables 4.2.6.8 and 6.1.1.4'
O O 0.0106 0.0060 'International Tables Vol C Tables 4.2.6.8 and 6.1.1.4'

loop_
_geom_angle_atom_site_label_1
_geom_angle_atom_site_label_2
_geom_angle_atom_site_label_3
_geom_angle
_geom_angle_site_symmetry_1
_geom_angle_site_symmetry_3
_geom_angle_publ_flag
C2 N1 C1 112.51(12) . . ?
C2 N1 H1N 118.3(12) . . ?
C1 N1 H1N 121.4(12) . . ?
C2 N2 C3 112.15(11) . . ?
C2 N2 C17 120.23(12) . . ?
C3 N2 C17 123.57(12) . . ?
C4 N3 C18 120.94(12) . . ?
C4 N3 C3 112.54(12) . . ?
C18 N3 C3 124.64(12) . . ?
C4 N4 C1 112.69(12) . . ?
C4 N4 H4N 120.5(12) . . ?
C1 N4 H4N 122.4(12) . . ?
N4 C1 N1 112.83(11) . . ?
N4 C1 C5 112.44(11) . . ?
N1 C1 C5 111.15(12) . . ?
N4 C1 C3 101.80(11) . . ?
N1 C1 C3 100.96(11) . . ?
C5 C1 C3 116.94(11) . . ?
O1 C2 N1 126.45(14) . . ?
O1 C2 N2 124.46(13) . . ?
N1 C2 N2 109.08(12) . . ?
N2 C3 N3 112.96(11) . . ?
N2 C3 C11 113.18(11) . . ?
N3 C3 C11 111.43(12) . . ?
N2 C3 C1 102.06(11) . . ?
N3 C3 C1 100.87(11) . . ?
C11 C3 C1 115.47(11) . . ?
O2 C4 N4 126.55(13) . . ?
O2 C4 N3 124.55(13) . . ?
N4 C4 N3 108.87(12) . . ?
C10 C5 C6 118.54(13) . . ?
C10 C5 C1 121.34(13) . . ?
C6 C5 C1 120.11(13) . . ?
C7 C6 C5 120.83(14) . . ?
C7 C6 H6A 119.6 . . ?
C5 C6 H6A 119.6 . . ?
C8 C7 C6 120.23(15) . . ?
C8 C7 H7A 119.9 . . ?
C6 C7 H7A 119.9 . . ?
C9 C8 C7 119.51(14) . . ?
C9 C8 H8A 120.2 . . ?
C7 C8 H8A 120.2 . . ?
C8 C9 C10 120.31(15) . . ?
C8 C9 H9A 119.8 . . ?
C10 C9 H9A 119.8 . . ?
C9 C10 C5 120.56(14) . . ?
C9 C10 H10A 119.7 . . ?
C5 C10 H10A 119.7 . . ?
C12 C11 C16 118.86(14) . . ?
C12 C11 C3 121.61(13) . . ?
C16 C11 C3 119.51(13) . . ?
C11 C12 C13 120.04(14) . . ?
C11 C12 H12A 120.0 . . ?
C13 C12 H12A 120.0 . . ?
C14 C13 C12 120.68(15) . . ?
C14 C13 H13A 119.7 . . ?
C12 C13 H13A 119.7 . . ?
C13 C14 C15 119.52(15) . . ?
C13 C14 H14A 120.2 . . ?
C15 C14 H14A 120.2 . . ?
C16 C15 C14 120.06(15) . . ?
C16 C15 H15A 120.0 . . ?
C14 C15 H15A 120.0 . . ?
C15 C16 C11 120.80(15) . . ?
C15 C16 H16A 119.6 . . ?
C11 C16 H16A 119.6 . . ?
N2 C17 H17A 109.5 . . ?
N2 C17 H17B 109.5 . . ?
H17A C17 H17B 109.5 . . ?
N2 C17 H17C 109.5 . . ?
H17A C17 H17C 109.5 . . ?
H17B C17 H17C 109.5 . . ?
N3 C18 H18A 109.5 . . ?
N3 C18 H18B 109.5 . . ?
H18A C18 H18B 109.5 . . ?
N3 C18 H18C 109.5 . . ?
H18A C18 H18C 109.5 . . ?
H18B C18 H18C 109.5 . . ?
C2A N1A C1A 112.81(12) . . ?
C2A N1A H1NA 119.2(11) . . ?
C1A N1A H1NA 124.5(11) . . ?
C2A N2A C17A 122.25(12) . . ?
C2A N2A C3A 112.72(11) . . ?
C17A N2A C3A 124.59(12) . . ?
C4A N3A C3A 112.18(11) . . ?
C4A N3A C18A 120.35(12) . . ?
C3A N3A C18A 123.58(12) . . ?
C4A N4A C1A 112.75(12) . . ?
C4A N4A H4NA 118.1(12) . . ?
C1A N4A H4NA 121.9(12) . . ?
N1A C1A N4A 113.00(11) . . ?
N1A C1A C5A 111.68(11) . . ?
N4A C1A C5A 111.66(12) . . ?
N1A C1A C3A 101.67(11) . . ?
N4A C1A C3A 100.97(11) . . ?
C5A C1A C3A 117.17(11) . . ?
O1A C2A N1A 126.19(13) . . ?
O1A C2A N2A 124.69(13) . . ?
N1A C2A N2A 109.08(12) . . ?
N3A C3A N2A 113.49(11) . . ?
N3A C3A C11A 112.30(12) . . ?
N2A C3A C11A 111.45(12) . . ?
N3A C3A C1A 102.33(11) . . ?
N2A C3A C1A 101.29(11) . . ?
C11A C3A C1A 115.28(11) . . ?
O2A C4A N4A 126.12(14) . . ?
O2A C4A N3A 124.66(13) . . ?
N4A C4A N3A 109.22(12) . . ?
C6A C5A C10A 118.88(14) . . ?
C6A C5A C1A 120.91(13) . . ?
C10A C5A C1A 120.19(13) . . ?
C5A C6A C7A 120.56(15) . . ?
C5A C6A H6AA 119.7 . . ?
C7A C6A H6AA 119.7 . . ?
C8A C7A C6A 120.17(15) . . ?
C8A C7A H7AA 119.9 . . ?
C6A C7A H7AA 119.9 . . ?
C7A C8A C9A 119.83(15) . . ?
C7A C8A H8AA 120.1 . . ?
C9A C8A H8AA 120.1 . . ?
C8A C9A C10A 120.13(15) . . ?
C8A C9A H9AA 119.9 . . ?
C10A C9A H9AA 119.9 . . ?
C9A C10A C5A 120.40(14) . . ?
C9A C10A H10B 119.8 . . ?
C5A C10A H10B 119.8 . . ?
C16A C11A C12A 119.04(14) . . ?
C16A C11A C3A 121.02(14) . . ?
C12A C11A C3A 119.90(14) . . ?
C13A C12A C11A 120.43(16) . . ?
C13A C12A H12B 119.8 . . ?
C11A C12A H12B 119.8 . . ?
C14A C13A C12A 120.27(16) . . ?
C14A C13A H13B 119.9 . . ?
C12A C13A H13B 119.9 . . ?
C15A C14A C13A 119.49(15) . . ?
C15A C14A H14B 120.3 . . ?
C13A C14A H14B 120.3 . . ?
C14A C15A C16A 120.71(17) . . ?
C14A C15A H15B 119.6 . . ?
C16A C15A H15B 119.6 . . ?
C15A C16A C11A 120.05(16) . . ?
C15A C16A H16B 120.0 . . ?
C11A C16A H16B 120.0 . . ?
N2A C17A H17D 109.5 . . ?
N2A C17A H17E 109.5 . . ?
H17D C17A H17E 109.5 . . ?
N2A C17A H17F 109.5 . . ?
H17D C17A H17F 109.5 . . ?
H17E C17A H17F 109.5 . . ?
N3A C18A H18D 109.5 . . ?
N3A C18A H18E 109.5 . . ?
H18D C18A H18E 109.5 . . ?
N3A C18A H18F 109.5 . . ?
H18D C18A H18F 109.5 . . ?
H18E C18A H18F 109.5 . . ?
C1S' O1S C4S' 111.3(6) . . ?
C4S O1S C1S 106.3(5) . . ?
C2S O2S C3S 111.5(4) . . ?
C3S' O2S C2S' 99.9(4) . . ?
O1S C1S C2S 110.7(4) . . ?
O1S C1S H1SA 109.5 . . ?
C2S C1S H1SA 109.5 . . ?
O1S C1S H1SB 109.5 . . ?
C2S C1S H1SB 109.5 . . ?
H1SA C1S H1SB 108.1 . . ?
O2S C2S C1S 106.7(5) . . ?
O2S C2S H2SA 110.4 . . ?
C1S C2S H2SA 110.4 . . ?
O2S C2S H2SB 110.4 . . ?
C1S C2S H2SB 110.4 . . ?
H2SA C2S H2SB 108.6 . . ?
O2S C3S C4S 106.7(5) . . ?
O2S C3S H3SA 110.4 . . ?
C4S C3S H3SA 110.4 . . ?
O2S C3S H3SB 110.4 . . ?
C4S C3S H3SB 110.4 . . ?
H3SA C3S H3SB 108.6 . . ?
O1S C4S C3S 112.6(7) . . ?
O1S C4S H4SA 109.1 . . ?
C3S C4S H4SA 109.1 . . ?
O1S C4S H4SB 109.1 . . ?
C3S C4S H4SB 109.1 . . ?
H4SA C4S H4SB 107.8 . . ?
O1S C1S' C2S' 104.4(5) . . ?
O1S C1S' H1SC 110.9 . . ?
C2S' C1S' H1SC 110.9 . . ?
O1S C1S' H1SD 110.9 . . ?
C2S' C1S' H1SD 110.9 . . ?
H1SC C1S' H1SD 108.9 . . ?
C1S' C2S' O2S 110.0(7) . . ?
C1S' C2S' H2SC 109.7 . . ?
O2S C2S' H2SC 109.7 . . ?
C1S' C2S' H2SD 109.7 . . ?
O2S C2S' H2SD 109.7 . . ?
H2SC C2S' H2SD 108.2 . . ?
C4S' C3S' O2S 110.8(7) . . ?
C4S' C3S' H3SC 109.5 . . ?
O2S C3S' H3SC 109.5 . . ?
C4S' C3S' H3SD 109.5 . . ?
O2S C3S' H3SD 109.5 . . ?
H3SC C3S' H3SD 108.1 . . ?
C3S' C4S' O1S 105.6(11) . . ?
C3S' C4S' H4SC 110.6 . . ?
O1S C4S' H4SC 110.6 . . ?
C3S' C4S' H4SD 110.6 . . ?
O1S C4S' H4SD 110.6 . . ?
H4SC C4S' H4SD 108.7 . . ?
C6S O3S C5S 108.75(15) . . ?
C7S O4S C8S 108.91(12) . . ?
O3S C5S C6S 110.74(17) . 2_566 ?
O3S C5S H5SA 109.5 . . ?
C6S C5S H5SA 109.5 2_566 . ?
O3S C5S H5SB 109.5 . . ?
C6S C5S H5SB 109.5 2_566 . ?
H5SA C5S H5SB 108.1 . . ?
O3S C6S C5S 111.35(17) . 2_566 ?
O3S C6S H6SA 109.4 . . ?
C5S C6S H6SA 109.4 2_566 . ?
O3S C6S H6SB 109.4 . . ?
C5S C6S H6SB 109.4 2_566 . ?
H6SA C6S H6SB 108.0 . . ?
O4S C7S C8S 111.08(13) . 2_777 ?
O4S C7S H7SA 109.4 . . ?
C8S C7S H7SA 109.4 2_777 . ?
O4S C7S H7SB 109.4 . . ?
C8S C7S H7SB 109.4 2_777 . ?
H7SA C7S H7SB 108.0 . . ?
O4S C8S C7S 110.93(13) . 2_777 ?
O4S C8S H8SA 109.5 . . ?
C7S C8S H8SA 109.5 2_777 . ?
O4S C8S H8SB 109.5 . . ?
C7S C8S H8SB 109.5 2_777 . ?
H8SA C8S H8SB 108.0 . . ?
C12S O5S C9S 109.82(13) . . ?
C11S O6S C10S 108.75(13) . . ?
O5S C9S C10S 110.42(14) . . ?
O5S C9S H9SA 109.6 . . ?
C10S C9S H9SA 109.6 . . ?
O5S C9S H9SB 109.6 . . ?
C10S C9S H9SB 109.6 . . ?
H9SA C9S H9SB 108.1 . . ?
O6S C10S C9S 110.51(14) . . ?
O6S C10S H10C 109.5 . . ?
C9S C10S H10C 109.5 . . ?
O6S C10S H10D 109.5 . . ?
C9S C10S H10D 109.5 . . ?
H10C C10S H10D 108.1 . . ?
O6S C11S C12S 110.77(14) . . ?
O6S C11S H11A 109.5 . . ?
C12S C11S H11A 109.5 . . ?
O6S C11S H11B 109.5 . . ?
C12S C11S H11B 109.5 . . ?
H11A C11S H11B 108.1 . . ?
O5S C12S C11S 110.90(15) . . ?
O5S C12S H12C 109.5 . . ?
C11S C12S H12C 109.5 . . ?
O5S C12S H12D 109.5 . . ?
C11S C12S H12D 109.5 . . ?
H12C C12S H12D 108.0 . . ?

loop_
_geom_bond_atom_site_label_1
_geom_bond_atom_site_label_2
_geom_bond_distance
_geom_bond_site_symmetry_2
_geom_bond_publ_flag
O1 C2 1.2310(17) . ?
O2 C4 1.2302(17) . ?
N1 C2 1.3580(18) . ?
N1 C1 1.4597(18) . ?
N1 H1N 0.873(19) . ?
N2 C2 1.3672(18) . ?
N2 C3 1.4501(18) . ?
N2 C17 1.4506(18) . ?
N3 C4 1.3626(18) . ?
N3 C18 1.4507(19) . ?
N3 C3 1.4640(18) . ?
N4 C4 1.3544(19) . ?
N4 C1 1.4453(18) . ?
N4 H4N 0.873(18) . ?
C1 C5 1.5185(19) . ?
C1 C3 1.5988(19) . ?
C3 C11 1.514(2) . ?
C5 C10 1.389(2) . ?
C5 C6 1.391(2) . ?
C6 C7 1.382(2) . ?
C6 H6A 0.9500 . ?
C7 C8 1.382(2) . ?
C7 H7A 0.9500 . ?
C8 C9 1.382(2) . ?
C8 H8A 0.9500 . ?
C9 C10 1.387(2) . ?
C9 H9A 0.9500 . ?
C10 H10A 0.9500 . ?
C11 C12 1.389(2) . ?
C11 C16 1.391(2) . ?
C12 C13 1.389(2) . ?
C12 H12A 0.9500 . ?
C13 C14 1.377(2) . ?
C13 H13A 0.9500 . ?
C14 C15 1.386(2) . ?
C14 H14A 0.9500 . ?
C15 C16 1.381(2) . ?
C15 H15A 0.9500 . ?
C16 H16A 0.9500 . ?
C17 H17A 0.9800 . ?
C17 H17B 0.9800 . ?
C17 H17C 0.9800 . ?
C18 H18A 0.9800 . ?
C18 H18B 0.9800 . ?
C18 H18C 0.9800 . ?
O1A C2A 1.2366(17) . ?
O2A C4A 1.2314(17) . ?
N1A C2A 1.3538(18) . ?
N1A C1A 1.4460(18) . ?
N1A H1NA 0.909(18) . ?
N2A C2A 1.3554(18) . ?
N2A C17A 1.4508(18) . ?
N2A C3A 1.4602(18) . ?
N3A C4A 1.3642(18) . ?
N3A C3A 1.4497(18) . ?
N3A C18A 1.4521(18) . ?
N4A C4A 1.3579(18) . ?
N4A C1A 1.4603(18) . ?
N4A H4NA 0.92(2) . ?
C1A C5A 1.521(2) . ?
C1A C3A 1.5994(19) . ?
C3A C11A 1.521(2) . ?
C5A C6A 1.386(2) . ?
C5A C10A 1.395(2) . ?
C6A C7A 1.389(2) . ?
C6A H6AA 0.9500 . ?
C7A C8A 1.381(2) . ?
C7A H7AA 0.9500 . ?
C8A C9A 1.383(2) . ?
C8A H8AA 0.9500 . ?
C9A C10A 1.388(2) . ?
C9A H9AA 0.9500 . ?
C10A H10B 0.9500 . ?
C11A C16A 1.389(2) . ?
C11A C12A 1.389(2) . ?
C12A C13A 1.386(2) . ?
C12A H12B 0.9500 . ?
C13A C14A 1.381(3) . ?
C13A H13B 0.9500 . ?
C14A C15A 1.377(3) . ?
C14A H14B 0.9500 . ?
C15A C16A 1.386(2) . ?
C15A H15B 0.9500 . ?
C16A H16B 0.9500 . ?
C17A H17D 0.9800 . ?
C17A H17E 0.9800 . ?
C17A H17F 0.9800 . ?
C18A H18D 0.9800 . ?
C18A H18E 0.9800 . ?
C18A H18F 0.9800 . ?
O1S C1S' 1.379(4) . ?
O1S C4S 1.394(13) . ?
O1S C4S' 1.475(17) . ?
O1S C1S 1.517(3) . ?
O2S C2S 1.371(8) . ?
O2S C3S 1.425(3) . ?
O2S C3S' 1.520(5) . ?
O2S C2S' 1.536(10) . ?
C1S C2S 1.520(6) . ?
C1S H1SA 0.9900 . ?
C1S H1SB 0.9900 . ?
C2S H2SA 0.9900 . ?
C2S H2SB 0.9900 . ?
C3S C4S 1.524(10) . ?
C3S H3SA 0.9900 . ?
C3S H3SB 0.9900 . ?
C4S H4SA 0.9900 . ?
C4S H4SB 0.9900 . ?
C1S' C2S' 1.473(11) . ?
C1S' H1SC 0.9900 . ?
C1S' H1SD 0.9900 . ?
C2S' H2SC 0.9900 . ?
C2S' H2SD 0.9900 . ?
C3S' C4S' 1.428(17) . ?
C3S' H3SC 0.9900 . ?
C3S' H3SD 0.9900 . ?
C4S' H4SC 0.9900 . ?
C4S' H4SD 0.9900 . ?
O3S C6S 1.418(2) . ?
O3S C5S 1.433(2) . ?
O4S C7S 1.4268(19) . ?
O4S C8S 1.4285(18) . ?
C5S C6S 1.487(3) 2_566 ?
C5S H5SA 0.9900 . ?
C5S H5SB 0.9900 . ?
C6S H6SA 0.9900 . ?
C6S H6SB 0.9900 . ?
C7S C8S 1.499(2) 2_777 ?
C7S H7SA 0.9900 . ?
C7S H7SB 0.9900 . ?
C8S H8SA 0.9900 . ?
C8S H8SB 0.9900 . ?
O5S C12S 1.425(2) . ?
O5S C9S 1.428(2) . ?
O6S C11S 1.420(2) . ?
O6S C10S 1.423(2) . ?
C9S C10S 1.490(3) . ?
C9S H9SA 0.9900 . ?
C9S H9SB 0.9900 . ?
C10S H10C 0.9900 . ?
C10S H10D 0.9900 . ?
C11S C12S 1.499(3) . ?
C11S H11A 0.9900 . ?
C11S H11B 0.9900 . ?
C12S H12C 0.9900 . ?
C12S H12D 0.9900 . ?

loop_
_geom_hbond_atom_site_label_D
_geom_hbond_atom_site_label_H
_geom_hbond_atom_site_label_A
_geom_hbond_distance_DH
_geom_hbond_distance_HA
_geom_hbond_distance_DA
_geom_hbond_angle_DHA
_geom_hbond_site_symmetry_A
N1 H1N O2A 0.873(19) 2.001(19) 2.8659(17) 170.9(17) .
N4A H4NA O1 0.92(2) 1.96(2) 2.8753(16) 170.2(17) .
N4 H4N O1A 0.873(18) 1.952(19) 2.8117(16) 168.0(17) 1_655
N1A H1NA O2 0.909(18) 1.938(18) 2.8381(16) 169.8(16) 1_455

loop_
_geom_torsion_atom_site_label_1
_geom_torsion_atom_site_label_2
_geom_torsion_atom_site_label_3
_geom_torsion_atom_site_label_4
_geom_torsion
_geom_torsion_site_symmetry_1
_geom_torsion_site_symmetry_2
_geom_torsion_site_symmetry_3
_geom_torsion_site_symmetry_4
_geom_torsion_publ_flag
C4 N4 C1 N1 90.74(15) . . . . ?
C4 N4 C1 C5 -142.58(12) . . . . ?
C4 N4 C1 C3 -16.64(15) . . . . ?
C2 N1 C1 N4 -123.88(13) . . . . ?
C2 N1 C1 C5 108.75(13) . . . . ?
C2 N1 C1 C3 -15.98(15) . . . . ?
C1 N1 C2 O1 -172.42(14) . . . . ?
C1 N1 C2 N2 8.30(16) . . . . ?
C3 N2 C2 O1 -174.65(13) . . . . ?
C17 N2 C2 O1 -16.5(2) . . . . ?
C3 N2 C2 N1 4.66(16) . . . . ?
C17 N2 C2 N1 162.81(13) . . . . ?
C2 N2 C3 N3 93.53(14) . . . . ?
C17 N2 C3 N3 -63.77(17) . . . . ?
C2 N2 C3 C11 -138.67(13) . . . . ?
C17 N2 C3 C11 64.03(17) . . . . ?
C2 N2 C3 C1 -13.93(14) . . . . ?
C17 N2 C3 C1 -171.23(12) . . . . ?
C4 N3 C3 N2 -121.29(13) . . . . ?
C18 N3 C3 N2 74.30(17) . . . . ?
C4 N3 C3 C11 110.00(13) . . . . ?
C18 N3 C3 C11 -54.42(18) . . . . ?
C4 N3 C3 C1 -13.08(14) . . . . ?
C18 N3 C3 C1 -177.50(13) . . . . ?
N4 C1 C3 N2 133.36(11) . . . . ?
N1 C1 C3 N2 17.00(13) . . . . ?
C5 C1 C3 N2 -103.72(13) . . . . ?
N4 C1 C3 N3 16.80(13) . . . . ?
N1 C1 C3 N3 -99.57(11) . . . . ?
C5 C1 C3 N3 139.72(12) . . . . ?
N4 C1 C3 C11 -103.44(13) . . . . ?
N1 C1 C3 C11 140.19(12) . . . . ?
C5 C1 C3 C11 19.48(17) . . . . ?
C1 N4 C4 O2 -172.65(14) . . . . ?
C1 N4 C4 N3 9.29(16) . . . . ?
C18 N3 C4 O2 -9.4(2) . . . . ?
C3 N3 C4 O2 -174.50(13) . . . . ?
C18 N3 C4 N4 168.67(13) . . . . ?
C3 N3 C4 N4 3.60(16) . . . . ?
N4 C1 C5 C10 20.64(19) . . . . ?
N1 C1 C5 C10 148.22(13) . . . . ?
C3 C1 C5 C10 -96.61(16) . . . . ?
N4 C1 C5 C6 -157.79(13) . . . . ?
N1 C1 C5 C6 -30.22(18) . . . . ?
C3 C1 C5 C6 84.96(16) . . . . ?
C10 C5 C6 C7 -1.0(2) . . . . ?
C1 C5 C6 C7 177.50(14) . . . . ?
C5 C6 C7 C8 -0.7(2) . . . . ?
C6 C7 C8 C9 1.7(2) . . . . ?
C7 C8 C9 C10 -1.0(2) . . . . ?
C8 C9 C10 C5 -0.6(2) . . . . ?
C6 C5 C10 C9 1.6(2) . . . . ?
C1 C5 C10 C9 -176.84(14) . . . . ?
N2 C3 C11 C12 14.81(19) . . . . ?
N3 C3 C11 C12 143.40(14) . . . . ?
C1 C3 C11 C12 -102.30(15) . . . . ?
N2 C3 C11 C16 -167.00(13) . . . . ?
N3 C3 C11 C16 -38.40(18) . . . . ?
C1 C3 C11 C16 75.90(17) . . . . ?
C16 C11 C12 C13 2.3(2) . . . . ?
C3 C11 C12 C13 -179.44(13) . . . . ?
C11 C12 C13 C14 -1.4(2) . . . . ?
C12 C13 C14 C15 -0.5(2) . . . . ?
C13 C14 C15 C16 1.5(2) . . . . ?
C14 C15 C16 C11 -0.5(2) . . . . ?
C12 C11 C16 C15 -1.4(2) . . . . ?
C3 C11 C16 C15 -179.62(14) . . . . ?
C2A N1A C1A N4A -92.45(14) . . . . ?
C2A N1A C1A C5A 140.66(12) . . . . ?
C2A N1A C1A C3A 14.94(15) . . . . ?
C4A N4A C1A N1A 121.56(13) . . . . ?
C4A N4A C1A C5A -111.54(13) . . . . ?
C4A N4A C1A C3A 13.73(15) . . . . ?
C1A N1A C2A O1A 172.87(13) . . . . ?
C1A N1A C2A N2A -9.23(16) . . . . ?
C17A N2A C2A O1A 3.4(2) . . . . ?
C3A N2A C2A O1A 176.12(13) . . . . ?
C17A N2A C2A N1A -174.49(12) . . . . ?
C3A N2A C2A N1A -1.82(16) . . . . ?
C4A N3A C3A N2A -95.25(14) . . . . ?
C18A N3A C3A N2A 62.49(17) . . . . ?
C4A N3A C3A C11A 137.22(13) . . . . ?
C18A N3A C3A C11A -65.04(18) . . . . ?
C4A N3A C3A C1A 13.02(15) . . . . ?
C18A N3A C3A C1A 170.76(13) . . . . ?
C2A N2A C3A N3A 119.37(13) . . . . ?
C17A N2A C3A N3A -68.16(17) . . . . ?
C2A N2A C3A C11A -112.65(13) . . . . ?
C17A N2A C3A C11A 59.82(17) . . . . ?
C2A N2A C3A C1A 10.46(14) . . . . ?
C17A N2A C3A C1A -177.07(12) . . . . ?
N1A C1A C3A N3A -131.71(11) . . . . ?
N4A C1A C3A N3A -15.19(13) . . . . ?
C5A C1A C3A N3A 106.28(13) . . . . ?
N1A C1A C3A N2A -14.34(13) . . . . ?
N4A C1A C3A N2A 102.17(11) . . . . ?
C5A C1A C3A N2A -136.36(12) . . . . ?
N1A C1A C3A C11A 106.10(13) . . . . ?
N4A C1A C3A C11A -137.38(12) . . . . ?
C5A C1A C3A C11A -15.91(18) . . . . ?
C1A N4A C4A O2A 173.29(14) . . . . ?
C1A N4A C4A N3A -6.50(16) . . . . ?
C3A N3A C4A O2A 175.11(13) . . . . ?
C18A N3A C4A O2A 16.6(2) . . . . ?
C3A N3A C4A N4A -5.09(16) . . . . ?
C18A N3A C4A N4A -163.64(13) . . . . ?
N1A C1A C5A C6A -21.53(19) . . . . ?
N4A C1A C5A C6A -149.14(13) . . . . ?
C3A C1A C5A C6A 95.14(16) . . . . ?
N1A C1A C5A C10A 156.83(13) . . . . ?
N4A C1A C5A C10A 29.22(18) . . . . ?
C3A C1A C5A C10A -86.50(16) . . . . ?
C10A C5A C6A C7A -1.5(2) . . . . ?
C1A C5A C6A C7A 176.91(14) . . . . ?
C5A C6A C7A C8A 0.3(2) . . . . ?
C6A C7A C8A C9A 1.1(2) . . . . ?
C7A C8A C9A C10A -1.3(2) . . . . ?
C8A C9A C10A C5A 0.1(2) . . . . ?
C6A C5A C10A C9A 1.3(2) . . . . ?
C1A C5A C10A C9A -177.12(13) . . . . ?
N3A C3A C11A C16A -21.94(19) . . . . ?
N2A C3A C11A C16A -150.55(13) . . . . ?
C1A C3A C11A C16A 94.73(16) . . . . ?
N3A C3A C11A C12A 160.31(13) . . . . ?
N2A C3A C11A C12A 31.70(18) . . . . ?
C1A C3A C11A C12A -83.02(17) . . . . ?
C16A C11A C12A C13A 0.9(2) . . . . ?
C3A C11A C12A C13A 178.65(14) . . . . ?
C11A C12A C13A C14A 0.2(2) . . . . ?
C12A C13A C14A C15A -0.4(2) . . . . ?
C13A C14A C15A C16A -0.4(3) . . . . ?
C14A C15A C16A C11A 1.5(3) . . . . ?
C12A C11A C16A C15A -1.7(2) . . . . ?
C3A C11A C16A C15A -179.45(14) . . . . ?
C4S O1S C1S C2S 57.1(6) . . . . ?
C3S O2S C2S C1S 65.1(5) . . . . ?
O1S C1S C2S O2S -60.7(5) . . . . ?
C2S O2S C3S C4S -64.1(6) . . . . ?
C1S O1S C4S C3S -57.3(9) . . . . ?
O2S C3S C4S O1S 61.0(10) . . . . ?
C4S' O1S C1S' C2S' -66.3(9) . . . . ?
O1S C1S' C2S' O2S 68.2(5) . . . . ?
C3S' O2S C2S' C1S' -64.7(5) . . . . ?
C2S' O2S C3S' C4S' 64.1(9) . . . . ?
O2S C3S' C4S' O1S -64.9(11) . . . . ?
C1S' O1S C4S' C3S' 66.0(11) . . . . ?
C6S O3S C5S C6S 57.3(2) . . . 2_566 ?
C5S O3S C6S C5S -57.7(2) . . . 2_566 ?
C8S O4S C7S C8S 57.54(18) . . . 2_777 ?
C7S O4S C8S C7S -57.45(18) . . . 2_777 ?
C12S O5S C9S C10S -57.02(19) . . . . ?
C11S O6S C10S C9S -59.84(18) . . . . ?
O5S C9S C10S O6S 59.68(19) . . . . ?
C10S O6S C11S C12S 58.69(18) . . . . ?
C9S O5S C12S C11S 56.02(19) . . . . ?
O6S C11S C12S O5S -57.7(2) . . . . ?
